data_4331806
loop_
_publ_author_name
'Leah A. Wingard'
'Mathew C. Finniss'
'Michael Norris'
'Peter S. White'
'Maurice Brookhart'
'Joseph L. Templeton'

_publ_contact_author_name
;
;
_publ_section_title
;
 Synthesis, Structure, and Reactivity of Iridium(III) Complexes Containing
 a 4,6-Dimethyl-1,3-benzenediphenylimine Pincer Ligand
;
_journal_name_full 'Inorganic Chemistry'
_journal_page_first 515
_journal_page_last 526
_journal_paper_doi 10.1021/ic302589b
_journal_volume 52
_journal_year 2013
_chemical_formula_moiety 'C24 H26 Cl Ir N2 O'
_chemical_formula_sum 'C24 H26 Cl Ir N2 O'
_chemical_formula_weight 586.12
_chemical_name_systematic
;
 ? 
;
_space_group_crystal_system monoclinic
_space_group_IT_number 14
_space_group_name_Hall '-P 2yn'
_space_group_name_H-M_alt 'P 1 21/n 1'
_symmetry_space_group_name_Hall '-P 2yn'
_symmetry_space_group_name_H-M 'P 1 21/n 1'
_atom_sites_solution_hydrogens geom
_atom_sites_solution_primary iterative
_atom_sites_solution_secondary difmap
_audit_creation_date 2012-02-28
_audit_creation_method
;
  Olex2 1.2-beta
  (compiled Jan 17 2012 15:45:47, GUI svn.r4036)
;
_cell_angle_alpha 90.00
_cell_angle_beta 93.8010(10)
_cell_angle_gamma 90.00
_cell_formula_units_Z 4
_cell_length_a 12.5082(3)
_cell_length_b 11.5034(3)
_cell_length_c 14.9983(4)
_cell_measurement_reflns_used 9916
_cell_measurement_temperature 100
_cell_measurement_theta_max 73.12
_cell_measurement_theta_min 4.85
_cell_volume 2153.31(10)
_computing_data_reduction 'SAINT v7.68A (Bruker, 2009)'
_computing_molecular_graphics
;
O. V. Dolomanov, L. J. Bourhis, R. J. Gildea, J. A. K. Howard and H. Puschmann,
OLEX2: a complete structure solution, refinement and analysis program.
J. Appl. Cryst. (2009). 42, 339-341.
;
_computing_publication_material
;
O. V. Dolomanov, L. J. Bourhis, R. J. Gildea, J. A. K. Howard and H. Puschmann,
OLEX2: a complete structure solution, refinement and analysis program.
J. Appl. Cryst. (2009). 42, 339-341.
;
_computing_structure_refinement
;
XL, G.M. Sheldrick, Acta Cryst.
(2008). A64, 112-122
;
_computing_structure_solution
;
olex2.solve (L.J. Bourhis, O.V. Dolomanov, R.J. Gildea, J.A.K. Howard,
H. Puschmann, in preparation, 2011)
;
_diffrn_ambient_temperature 100
_diffrn_detector_area_resol_mean 8
_diffrn_measured_fraction_theta_full 0.980
_diffrn_measured_fraction_theta_max 0.980
_diffrn_measurement_device_type 'Bruker SMART APEX CCD area detector'
_diffrn_measurement_method '\w and \f scans'
_diffrn_radiation_monochromator graphite
_diffrn_radiation_type CuK\a
_diffrn_radiation_wavelength 1.54184
_diffrn_reflns_av_R_equivalents 0.0196
_diffrn_reflns_av_unetI/netI 0.0156
_diffrn_reflns_limit_h_max 15
_diffrn_reflns_limit_h_min -15
_diffrn_reflns_limit_k_max 13
_diffrn_reflns_limit_k_min -14
_diffrn_reflns_limit_l_max 18
_diffrn_reflns_limit_l_min -18
_diffrn_reflns_number 19808
_diffrn_reflns_theta_full 73.71
_diffrn_reflns_theta_max 73.71
_diffrn_reflns_theta_min 4.85
_diffrn_source 'sealed tube'
_diffrn_standards_number 0
_exptl_absorpt_coefficient_mu 13.275
_exptl_absorpt_correction_T_max 0.3150
_exptl_absorpt_correction_T_min 0.0716
_exptl_absorpt_correction_type numerical
_exptl_absorpt_process_details
;
SADABS-2008/1 (Bruker,2008) was used for absorption correction.
R(int) was 0.0516 before and 0.0298 after correction.
The Ratio of minimum to maximum transmission is 0.2273.
The \l/2 correction factor is 0.0015.
;
_exptl_crystal_colour red
_exptl_crystal_colour_lustre clear
_exptl_crystal_colour_primary red
_exptl_crystal_density_diffrn 1.808
_exptl_crystal_description block
_exptl_crystal_F_000 1144
_exptl_crystal_size_max 0.332
_exptl_crystal_size_mid 0.304
_exptl_crystal_size_min 0.166
_refine_diff_density_max 1.406
_refine_diff_density_min -0.782
_refine_diff_density_rms 0.119
_refine_ls_extinction_method none
_refine_ls_goodness_of_fit_ref 1.234
_refine_ls_hydrogen_treatment constr
_refine_ls_matrix_type full
_refine_ls_number_parameters 266
_refine_ls_number_reflns 4262
_refine_ls_number_restraints 0
_refine_ls_restrained_S_all 1.234
_refine_ls_R_factor_all 0.0264
_refine_ls_R_factor_gt 0.0262
_refine_ls_shift/su_max 0.001
_refine_ls_shift/su_mean 0.000
_refine_ls_structure_factor_coef Fsqd
_refine_ls_weighting_details 'calc w=1/[\s^2^(Fo^2^)+(0.0340P)^2^+4.1312P] where P=(Fo^2^+2Fc^2^)/3'
_refine_ls_weighting_scheme calc
_refine_ls_wR_factor_gt 0.0671
_refine_ls_wR_factor_ref 0.0672
_reflns_number_gt 4239
_reflns_number_total 4262
_reflns_threshold_expression >2sigma(I)
_cod_data_source_file ic302589b_si_004_1.cif
_cod_data_source_block x1202016
_cod_database_code 4331806

loop_
_space_group_symop_id
_space_group_symop_operation_xyz
1 'x, y, z'
2 '-x+1/2, y+1/2, -z+1/2'
3 '-x, -y, -z'
4 'x-1/2, -y-1/2, z-1/2'

loop_
_atom_site_label
_atom_site_type_symbol
_atom_site_fract_x
_atom_site_fract_y
_atom_site_fract_z
_atom_site_U_iso_or_equiv
_atom_site_adp_type
_atom_site_occupancy
_atom_site_symmetry_multiplicity
_atom_site_calc_flag
_atom_site_refinement_flags
Ir1 Ir 0.334006(10) 0.022936(11) 0.696791(9) 0.01485(7) Uani 1 1 d .
Cl1 Cl 0.16202(6) 0.12020(7) 0.72417(6) 0.02202(16) Uani 1 1 d .
O1 O 0.23573(19) -0.1392(2) 0.71457(17) 0.0218(5) Uani 1 1 d .
H1A H 0.2780 -0.1981 0.7322 0.033 Uiso 1 1 d R
H1B H 0.1886 -0.1277 0.7555 0.033 Uiso 1 1 d R
N1 N 0.3108(2) 0.0346(2) 0.56041(19) 0.0167(6) Uani 1 1 d .
N2 N 0.3866(2) 0.0654(3) 0.82543(18) 0.0168(5) Uani 1 1 d .
C1 C 0.5662(3) -0.0691(3) 0.7372(3) 0.0254(7) Uani 1 1 d .
H1C H 0.6218 -0.1219 0.7183 0.038 Uiso 1 1 calc R
H1D H 0.5503 -0.0872 0.7988 0.038 Uiso 1 1 calc R
H1E H 0.5915 0.0113 0.7340 0.038 Uiso 1 1 calc R
C2 C 0.4659(3) -0.0837(3) 0.6764(2) 0.0195(7) Uani 1 1 d .
H2A H 0.4422 -0.1655 0.6810 0.023 Uiso 1 1 calc R
H2B H 0.4857 -0.0717 0.6142 0.023 Uiso 1 1 calc R
C3 C 0.2477(3) -0.0407(3) 0.5017(2) 0.0181(7) Uani 1 1 d .
C4 C 0.1422(3) -0.0631(3) 0.5199(2) 0.0207(7) Uani 1 1 d .
H4 H 0.1140 -0.0332 0.5726 0.025 Uiso 1 1 calc R
C5 C 0.0787(3) -0.1293(3) 0.4606(3) 0.0224(7) Uani 1 1 d .
H5 H 0.0058 -0.1427 0.4717 0.027 Uiso 1 1 calc R
C6 C 0.1203(3) -0.1767(3) 0.3848(2) 0.0238(7) Uani 1 1 d .
H6 H 0.0758 -0.2213 0.3440 0.029 Uiso 1 1 calc R
C7 C 0.2270(3) -0.1584(3) 0.3691(2) 0.0235(7) Uani 1 1 d .
H7 H 0.2563 -0.1925 0.3185 0.028 Uiso 1 1 calc R
C8 C 0.2913(3) -0.0902(3) 0.4274(2) 0.0212(7) Uani 1 1 d .
H8 H 0.3643 -0.0773 0.4166 0.025 Uiso 1 1 calc R
C9 C 0.3639(3) 0.1198(3) 0.5254(2) 0.0184(6) Uani 1 1 d .
H9 H 0.3615 0.1323 0.4627 0.022 Uiso 1 1 calc R
C10 C 0.4179(2) 0.1566(3) 0.6754(2) 0.0170(6) Uani 1 1 d .
C11 C 0.4260(3) 0.1936(3) 0.5869(2) 0.0183(6) Uani 1 1 d .
C12 C 0.4874(3) 0.2932(3) 0.5704(2) 0.0209(7) Uani 1 1 d .
C13 C 0.5363(3) 0.3509(3) 0.6449(3) 0.0216(7) Uani 1 1 d .
H13 H 0.5762 0.4193 0.6345 0.026 Uiso 1 1 calc R
C14 C 0.5303(3) 0.3142(3) 0.7334(2) 0.0213(7) Uani 1 1 d .
C15 C 0.4695(3) 0.2147(3) 0.7492(2) 0.0191(6) Uani 1 1 d .
C16 C 0.5012(3) 0.3370(3) 0.4777(3) 0.0285(8) Uani 1 1 d .
H16A H 0.5292 0.2744 0.4415 0.043 Uiso 1 1 calc R
H16B H 0.5516 0.4024 0.4803 0.043 Uiso 1 1 calc R
H16C H 0.4318 0.3629 0.4506 0.043 Uiso 1 1 calc R
C17 C 0.5865(3) 0.3817(3) 0.8086(3) 0.0288(8) Uani 1 1 d .
H17A H 0.5396 0.4442 0.8272 0.043 Uiso 1 1 calc R
H17B H 0.6527 0.4153 0.7882 0.043 Uiso 1 1 calc R
H17C H 0.6039 0.3296 0.8592 0.043 Uiso 1 1 calc R
C18 C 0.4462(3) 0.1588(3) 0.8319(2) 0.0196(7) Uani 1 1 d .
H18 H 0.4728 0.1884 0.8882 0.023 Uiso 1 1 calc R
C19 C 0.3555(3) 0.0110(3) 0.9059(2) 0.0182(7) Uani 1 1 d .
C20 C 0.3201(3) 0.0765(3) 0.9760(2) 0.0235(7) Uani 1 1 d .
H20 H 0.3155 0.1587 0.9712 0.028 Uiso 1 1 calc R
C21 C 0.2916(3) 0.0210(4) 1.0530(3) 0.0273(8) Uani 1 1 d .
H21 H 0.2688 0.0656 1.1016 0.033 Uiso 1 1 calc R
C22 C 0.2962(3) -0.0989(4) 1.0597(3) 0.0271(8) Uani 1 1 d .
H22 H 0.2769 -0.1363 1.1127 0.032 Uiso 1 1 calc R
C23 C 0.3292(3) -0.1645(3) 0.9887(3) 0.0245(7) Uani 1 1 d .
H23 H 0.3316 -0.2468 0.9930 0.029 Uiso 1 1 calc R
C24 C 0.3587(3) -0.1099(3) 0.9114(2) 0.0207(7) Uani 1 1 d .
H24 H 0.3808 -0.1546 0.8626 0.025 Uiso 1 1 calc R

loop_
_atom_site_aniso_label
_atom_site_aniso_U_11
_atom_site_aniso_U_22
_atom_site_aniso_U_33
_atom_site_aniso_U_23
_atom_site_aniso_U_13
_atom_site_aniso_U_12
Ir1 0.01336(9) 0.01286(10) 0.01823(10) -0.00066(4) 0.00016(6) -0.00151(4)
Cl1 0.0178(4) 0.0191(4) 0.0289(4) -0.0019(3) 0.0002(3) 0.0009(3)
O1 0.0179(11) 0.0183(12) 0.0289(13) 0.0027(10) 0.0004(9) -0.0045(9)
N1 0.0180(14) 0.0165(13) 0.0152(13) 0.0001(10) -0.0013(11) 0.0033(10)
N2 0.0159(13) 0.0177(14) 0.0163(13) -0.0035(11) -0.0015(10) -0.0001(11)
C1 0.0210(17) 0.0256(19) 0.0294(18) 0.0044(15) 0.0010(14) 0.0043(14)
C2 0.0190(16) 0.0157(15) 0.0245(17) -0.0030(13) 0.0073(13) 0.0000(13)
C3 0.0185(16) 0.0125(14) 0.0227(17) 0.0018(13) -0.0028(13) 0.0014(12)
C4 0.0203(16) 0.0182(16) 0.0234(17) 0.0036(14) 0.0001(13) 0.0020(13)
C5 0.0174(16) 0.0185(16) 0.0310(18) 0.0045(14) -0.0017(13) -0.0011(13)
C6 0.0265(18) 0.0166(16) 0.0269(18) -0.0004(14) -0.0093(14) -0.0007(13)
C7 0.0269(18) 0.0198(16) 0.0234(17) -0.0016(14) -0.0015(14) 0.0045(14)
C8 0.0189(16) 0.0175(16) 0.0271(17) 0.0001(14) 0.0009(13) 0.0021(13)
C9 0.0162(15) 0.0178(15) 0.0212(16) 0.0018(13) 0.0021(12) 0.0016(12)
C10 0.0126(14) 0.0137(14) 0.0249(17) 0.0020(13) 0.0032(12) 0.0003(12)
C11 0.0151(15) 0.0149(15) 0.0250(17) 0.0002(13) 0.0017(12) 0.0020(12)
C12 0.0165(15) 0.0158(15) 0.0307(18) 0.0002(14) 0.0043(13) 0.0021(13)
C13 0.0179(15) 0.0138(15) 0.0335(19) -0.0009(14) 0.0048(14) -0.0021(12)
C14 0.0160(15) 0.0173(16) 0.0311(18) -0.0037(14) 0.0045(13) -0.0001(13)
C15 0.0154(15) 0.0174(15) 0.0246(17) -0.0034(13) 0.0010(12) 0.0003(12)
C16 0.033(2) 0.0199(16) 0.033(2) 0.0000(15) 0.0069(16) -0.0057(15)
C17 0.0284(19) 0.0241(18) 0.034(2) -0.0071(16) 0.0003(15) -0.0092(15)
C18 0.0159(15) 0.0188(16) 0.0239(17) -0.0047(13) 0.0004(12) 0.0012(12)
C19 0.0153(16) 0.0218(16) 0.0169(16) -0.0026(13) -0.0036(12) -0.0041(13)
C20 0.0176(16) 0.0248(18) 0.0280(18) -0.0032(15) -0.0005(13) -0.0008(14)
C21 0.0214(19) 0.037(2) 0.0239(19) -0.0061(15) 0.0034(15) -0.0020(14)
C22 0.0199(17) 0.038(2) 0.0231(17) 0.0054(16) 0.0011(13) -0.0052(15)
C23 0.0196(16) 0.0243(18) 0.0291(18) 0.0047(15) -0.0016(14) -0.0013(14)
C24 0.0159(15) 0.0232(17) 0.0229(16) -0.0016(14) -0.0004(12) -0.0007(13)

loop_
_atom_type_symbol
_atom_type_description
_atom_type_scat_dispersion_real
_atom_type_scat_dispersion_imag
_atom_type_scat_source
C C 0.0181 0.0091 'International Tables Vol C Tables 4.2.6.8 and 6.1.1.4'
H H 0.0000 0.0000 'International Tables Vol C Tables 4.2.6.8 and 6.1.1.4'
Cl Cl 0.3639 0.7018 'International Tables Vol C Tables 4.2.6.8 and 6.1.1.4'
Ir Ir -4.7710 6.5667 'International Tables Vol C Tables 4.2.6.8 and 6.1.1.4'
N N 0.0311 0.0180 'International Tables Vol C Tables 4.2.6.8 and 6.1.1.4'
O O 0.0492 0.0322 'International Tables Vol C Tables 4.2.6.8 and 6.1.1.4'

loop_
_geom_angle_atom_site_label_1
_geom_angle_atom_site_label_2
_geom_angle_atom_site_label_3
_geom_angle
O1 Ir1 Cl1 82.43(7)
N1 Ir1 Cl1 93.95(8)
N1 Ir1 O1 97.44(10)
N1 Ir1 N2 159.35(12)
N1 Ir1 C2 87.32(13)
N2 Ir1 Cl1 87.99(8)
N2 Ir1 O1 103.20(10)
N2 Ir1 C2 94.01(12)
C2 Ir1 Cl1 170.92(10)
C2 Ir1 O1 88.50(11)
C10 Ir1 Cl1 99.05(10)
C10 Ir1 O1 176.88(12)
C10 Ir1 N1 79.75(13)
C10 Ir1 N2 79.64(13)
C10 Ir1 C2 90.02(13)
Ir1 O1 H1A 110.3
Ir1 O1 H1B 110.5
H1A O1 H1B 108.5
C3 N1 Ir1 127.5(2)
C9 N1 Ir1 113.9(2)
C9 N1 C3 118.6(3)
C18 N2 Ir1 114.2(2)
C18 N2 C19 118.7(3)
C19 N2 Ir1 126.7(2)
H1C C1 H1D 109.5
H1C C1 H1E 109.5
H1D C1 H1E 109.5
C2 C1 H1C 109.5
C2 C1 H1D 109.5
C2 C1 H1E 109.5
Ir1 C2 H2A 107.7
Ir1 C2 H2B 107.7
C1 C2 Ir1 118.5(2)
C1 C2 H2A 107.7
C1 C2 H2B 107.7
H2A C2 H2B 107.1
C4 C3 N1 118.9(3)
C4 C3 C8 120.5(3)
C8 C3 N1 120.6(3)
C3 C4 H4 120.4
C5 C4 C3 119.3(3)
C5 C4 H4 120.4
C4 C5 H5 119.6
C4 C5 C6 120.7(3)
C6 C5 H5 119.6
C5 C6 H6 120.2
C7 C6 C5 119.7(3)
C7 C6 H6 120.2
C6 C7 H7 119.9
C6 C7 C8 120.2(3)
C8 C7 H7 119.9
C3 C8 H8 120.2
C7 C8 C3 119.5(3)
C7 C8 H8 120.2
N1 C9 H9 121.6
N1 C9 C11 116.7(3)
C11 C9 H9 121.6
C11 C10 Ir1 118.7(3)
C11 C10 C15 122.7(3)
C15 C10 Ir1 118.6(3)
C10 C11 C9 110.9(3)
C10 C11 C12 119.1(3)
C12 C11 C9 130.0(3)
C11 C12 C16 122.2(3)
C13 C12 C11 117.3(3)
C13 C12 C16 120.5(3)
C12 C13 H13 117.9
C14 C13 C12 124.3(3)
C14 C13 H13 117.9
C13 C14 C15 118.0(3)
C13 C14 C17 120.2(3)
C15 C14 C17 121.8(3)
C10 C15 C18 110.8(3)
C14 C15 C10 118.6(3)
C14 C15 C18 130.6(3)
C12 C16 H16A 109.5
C12 C16 H16B 109.5
C12 C16 H16C 109.5
H16A C16 H16B 109.5
H16A C16 H16C 109.5
H16B C16 H16C 109.5
C14 C17 H17A 109.5
C14 C17 H17B 109.5
C14 C17 H17C 109.5
H17A C17 H17B 109.5
H17A C17 H17C 109.5
H17B C17 H17C 109.5
N2 C18 C15 116.7(3)
N2 C18 H18 121.7
C15 C18 H18 121.7
C20 C19 N2 121.2(3)
C20 C19 C24 120.4(3)
C24 C19 N2 118.4(3)
C19 C20 H20 120.2
C21 C20 C19 119.6(4)
C21 C20 H20 120.2
C20 C21 H21 119.8
C22 C21 C20 120.4(4)
C22 C21 H21 119.8
C21 C22 H22 120.0
C21 C22 C23 119.9(4)
C23 C22 H22 120.0
C22 C23 H23 119.9
C24 C23 C22 120.2(4)
C24 C23 H23 119.9
C19 C24 H24 120.3
C23 C24 C19 119.5(3)
C23 C24 H24 120.3

loop_
_geom_bond_atom_site_label_1
_geom_bond_atom_site_label_2
_geom_bond_distance
Ir1 Cl1 2.4831(8)
Ir1 O1 2.259(2)
Ir1 N1 2.051(3)
Ir1 N2 2.056(3)
Ir1 C2 2.095(3)
Ir1 C10 1.901(3)
O1 H1A 0.8892
O1 H1B 0.8890
N1 C3 1.434(4)
N1 C9 1.313(5)
N2 C18 1.307(5)
N2 C19 1.436(5)
C1 H1C 0.9800
C1 H1D 0.9800
C1 H1E 0.9800
C1 C2 1.510(5)
C2 H2A 0.9900
C2 H2B 0.9900
C3 C4 1.389(5)
C3 C8 1.395(5)
C4 H4 0.9500
C4 C5 1.382(5)
C5 H5 0.9500
C5 C6 1.392(5)
C6 H6 0.9500
C6 C7 1.387(5)
C7 H7 0.9500
C7 C8 1.389(5)
C8 H8 0.9500
C9 H9 0.9500
C9 C11 1.442(5)
C10 C11 1.403(5)
C10 C15 1.412(5)
C11 C12 1.411(5)
C12 C13 1.404(5)
C12 C16 1.500(5)
C13 H13 0.9500
C13 C14 1.400(5)
C14 C15 1.403(5)
C14 C17 1.504(5)
C15 C18 1.444(5)
C16 H16A 0.9800
C16 H16B 0.9800
C16 H16C 0.9800
C17 H17A 0.9800
C17 H17B 0.9800
C17 H17C 0.9800
C18 H18 0.9500
C19 C20 1.389(5)
C19 C24 1.394(5)
C20 H20 0.9500
C20 C21 1.387(6)
C21 H21 0.9500
C21 C22 1.384(6)
C22 H22 0.9500
C22 C23 1.390(6)
C23 H23 0.9500
C23 C24 1.389(5)
C24 H24 0.9500

loop_
_geom_torsion_atom_site_label_1
_geom_torsion_atom_site_label_2
_geom_torsion_atom_site_label_3
_geom_torsion_atom_site_label_4
_geom_torsion
Ir1 N1 C3 C4 51.9(4)
Ir1 N1 C3 C8 -128.4(3)
Ir1 N1 C9 C11 -2.2(4)
Ir1 N2 C18 C15 -2.4(4)
Ir1 N2 C19 C20 -129.0(3)
Ir1 N2 C19 C24 49.3(4)
Ir1 C10 C11 C9 1.0(4)
Ir1 C10 C11 C12 179.5(2)
Ir1 C10 C15 C14 -179.2(2)
Ir1 C10 C15 C18 -0.7(4)
Cl1 Ir1 N1 C3 -81.6(3)
Cl1 Ir1 N1 C9 100.6(2)
Cl1 Ir1 N2 C18 -98.0(2)
Cl1 Ir1 N2 C19 75.0(3)
Cl1 Ir1 C2 C1 -121.6(6)
Cl1 Ir1 C10 C11 -94.1(2)
Cl1 Ir1 C10 C15 85.9(3)
O1 Ir1 N1 C3 1.3(3)
O1 Ir1 N1 C9 -176.5(2)
O1 Ir1 N2 C18 -179.8(2)
O1 Ir1 N2 C19 -6.8(3)
O1 Ir1 C2 C1 -122.3(3)
O1 Ir1 C10 C11 24(2)
O1 Ir1 C10 C15 -156(2)
N1 Ir1 N2 C18 -2.2(5)
N1 Ir1 N2 C19 170.8(3)
N1 Ir1 C2 C1 140.2(3)
N1 Ir1 C10 C11 -1.7(2)
N1 Ir1 C10 C15 178.3(3)
N1 C3 C4 C5 175.8(3)
N1 C3 C8 C7 -176.9(3)
N1 C9 C11 C10 0.9(4)
N1 C9 C11 C12 -177.4(3)
N2 Ir1 N1 C3 -176.3(3)
N2 Ir1 N1 C9 5.8(5)
N2 Ir1 C2 C1 -19.2(3)
N2 Ir1 C10 C11 179.7(3)
N2 Ir1 C10 C15 -0.4(2)
N2 C19 C20 C21 -179.4(3)
N2 C19 C24 C23 179.8(3)
C2 Ir1 N1 C3 89.4(3)
C2 Ir1 N1 C9 -88.4(2)
C2 Ir1 N2 C18 90.8(2)
C2 Ir1 N2 C19 -96.2(3)
C2 Ir1 C10 C11 85.6(3)
C2 Ir1 C10 C15 -94.4(3)
C3 N1 C9 C11 179.8(3)
C3 C4 C5 C6 2.1(5)
C4 C3 C8 C7 2.7(5)
C4 C5 C6 C7 0.8(5)
C5 C6 C7 C8 -1.9(5)
C6 C7 C8 C3 0.2(5)
C8 C3 C4 C5 -3.9(5)
C9 N1 C3 C4 -130.3(3)
C9 N1 C3 C8 49.3(4)
C9 C11 C12 C13 177.4(3)
C9 C11 C12 C16 -2.8(6)
C10 Ir1 N1 C3 179.9(3)
C10 Ir1 N1 C9 2.1(2)
C10 Ir1 N2 C18 1.5(2)
C10 Ir1 N2 C19 174.5(3)
C10 Ir1 C2 C1 60.4(3)
C10 C11 C12 C13 -0.8(5)
C10 C11 C12 C16 179.1(3)
C10 C15 C18 N2 2.1(4)
C11 C10 C15 C14 0.8(5)
C11 C10 C15 C18 179.3(3)
C11 C12 C13 C14 1.7(5)
C12 C13 C14 C15 -1.4(5)
C12 C13 C14 C17 179.5(3)
C13 C14 C15 C10 0.1(5)
C13 C14 C15 C18 -178.0(3)
C14 C15 C18 N2 -179.7(3)
C15 C10 C11 C9 -179.0(3)
C15 C10 C11 C12 -0.5(5)
C16 C12 C13 C14 -178.1(3)
C17 C14 C15 C10 179.2(3)
C17 C14 C15 C18 1.1(6)
C18 N2 C19 C20 43.8(5)
C18 N2 C19 C24 -138.0(3)
C19 N2 C18 C15 -176.0(3)
C19 C20 C21 C22 -1.3(6)
C20 C19 C24 C23 -1.9(5)
C20 C21 C22 C23 -0.2(6)
C21 C22 C23 C24 0.7(5)
C22 C23 C24 C19 0.4(5)
C24 C19 C20 C21 2.4(5)
